data_4118925
loop_
_publ_author_name
'Oleg Chepelin'
'Jakub Ujma'
'Xiaohua Wu'
'Alexandra M. Z. Slawin'
'Mateusz B. Pitak'
'Simon J. Coles'
'Julien Michel'
'Anita C. Jones'
'Perdita E. Barran'
'Paul J. Lusby'

_publ_contact_author_address
;EaStChem School of Chemistry, The University of Edinburgh,
The Kings Buildings, West Mains Road, Edinburgh, EH9 3JJ, UK.
;
_publ_contact_author_email ebrechin@staffmail.ed.ac.uk
_publ_contact_author_name 'Euan K Brechin'
_publ_contact_author_phone '+44 (0)131-650-7545'
_publ_section_title
;
 Luminescent, Enantiopure, Phenylatopyridine Iridium-Based Coordination
 Capsules
;
_journal_name_full 'Journal of the American Chemical Society'
_journal_page_first 19334
_journal_page_last 19337
_journal_paper_doi 10.1021/ja309031h
_journal_volume 134
_journal_year 2012
_chemical_absolute_configuration ad
_chemical_formula_moiety 'C44 H32 Cl2 Ir2 N4'
_chemical_formula_sum 'C44 H32 Cl2 Ir2 N4'
_chemical_formula_weight 1072.11
_space_group_IT_number 19
_symmetry_cell_setting orthorhombic
_symmetry_Int_Tables_number 19
_symmetry_space_group_name_Hall 'P 2ac 2ab'
_symmetry_space_group_name_H-M 'P 21 21 21'
_atom_sites_solution_hydrogens geom
_atom_sites_solution_primary direct
_atom_sites_solution_secondary difmap
_cell_angle_alpha 90.0000
_cell_angle_beta 90.0000
_cell_angle_gamma 90.0000
_cell_formula_units_Z 4
_cell_length_a 9.9782(17)
_cell_length_b 12.560(2)
_cell_length_c 29.008(5)
_cell_measurement_reflns_used 10963
_cell_measurement_temperature 93
_cell_measurement_theta_max 25.35
_cell_measurement_theta_min 2.04
_cell_volume 3635.5(11)
_computing_cell_refinement 'CrystalClear-SM Expert 2.0 rc13'
_computing_data_collection 'CrystalClear-SM Expert 2.0 rc13 (Rigaku, 2009)'
_computing_data_reduction 'CrystalClear-SM Expert 2.0 rc13'
_computing_molecular_graphics 'CrystalStructure 4.0'
_computing_publication_material 'CrystalStructure 4.0 (Rigaku, 2010)'
_computing_structure_refinement 'SHELXL97 (Sheldrick, 2008)'
_computing_structure_solution 'SIR2004 (Burla, et al., 2005)'
_diffrn_ambient_temperature 93
_diffrn_detector_area_resol_mean 29.257
_diffrn_measured_fraction_theta_full 0.998
_diffrn_measured_fraction_theta_max 0.998
_diffrn_measurement_device_type 'Rigaku Saturn70'
_diffrn_measurement_method \w
_diffrn_radiation_type 'Mo K\a'
_diffrn_radiation_wavelength 0.71075
_diffrn_reflns_av_R_equivalents 0.0398
_diffrn_reflns_limit_h_max 12
_diffrn_reflns_limit_h_min -12
_diffrn_reflns_limit_k_max 15
_diffrn_reflns_limit_k_min -14
_diffrn_reflns_limit_l_max 34
_diffrn_reflns_limit_l_min -32
_diffrn_reflns_number 36752
_diffrn_reflns_theta_full 25.38
_diffrn_reflns_theta_max 25.38
_diffrn_standards_number 0
_exptl_absorpt_coefficient_mu 7.520
_exptl_absorpt_correction_T_max 0.798
_exptl_absorpt_correction_T_min 0.595
_exptl_absorpt_correction_type multi-scan
_exptl_absorpt_process_details 'REQAB (Rigaku, 1998)'
_exptl_crystal_colour yellow
_exptl_crystal_density_diffrn 1.959
_exptl_crystal_description prism
_exptl_crystal_F_000 2048.00
_exptl_crystal_size_max 0.100
_exptl_crystal_size_mid 0.030
_exptl_crystal_size_min 0.030
_refine_diff_density_max 1.780
_refine_diff_density_min -1.180
_refine_ls_abs_structure_details 'Flack, H. D. (1983), Acta Cryst. A39, 876-881.  2903 Friedel Pairs'
_refine_ls_abs_structure_Flack 0.001(10)
_refine_ls_extinction_method none
_refine_ls_goodness_of_fit_ref 0.996
_refine_ls_hydrogen_treatment constr
_refine_ls_number_parameters 469
_refine_ls_number_reflns 6664
_refine_ls_number_restraints 0
_refine_ls_R_factor_gt 0.0314
_refine_ls_shift/su_max 0.001
_refine_ls_structure_factor_coef Fsqd
_refine_ls_weighting_details 'w = 1/[\s^2^(Fo^2^)+(0.0414P)^2^+13.4413P] where P=(Fo^2^+2Fc^2^)/3'
_refine_ls_weighting_scheme calc
_refine_ls_wR_factor_ref 0.0752
_reflns_number_gt 6573
_reflns_number_total 6664
_reflns_threshold_expression F^2^>2.0\s(F^2^)
_cod_data_source_file ja309031h_si_003.cif
_cod_data_source_block lamda-[(Ir(ppy)2Cl)2]
_cod_original_cell_volume 3635.4(11)
_cod_database_code 4118925

loop_
_symmetry_equiv_pos_site_id
_symmetry_equiv_pos_as_xyz
1 +X,+Y,+Z
2 1/2+X,1/2-Y,-Z
3 -X,1/2+Y,1/2-Z
4 1/2-X,-Y,1/2+Z

loop_
_atom_site_label
_atom_site_type_symbol
_atom_site_fract_x
_atom_site_fract_y
_atom_site_fract_z
_atom_site_U_iso_or_equiv
_atom_site_adp_type
_atom_site_occupancy
_atom_site_symmetry_multiplicity
_atom_site_calc_flag
_atom_site_refinement_flags
Ir1 Ir 0.25656(3) 0.91936(2) 0.328358(9) 0.02638(8) Uani 1.0 4 d .
Ir2 Ir 0.02803(3) 0.98734(2) 0.429672(9) 0.02716(8) Uani 1.0 4 d .
Cl1 Cl 0.02379(16) 0.98844(14) 0.34250(5) 0.0294(4) Uani 1.0 4 d .
Cl2 Cl 0.26608(17) 0.92791(15) 0.41521(5) 0.0321(4) Uani 1.0 4 d .
N1 N 0.3361(6) 1.0694(5) 0.3232(2) 0.0319(14) Uani 1.0 4 d .
N21 N 0.1904(6) 0.7633(5) 0.3278(3) 0.0375(15) Uani 1.0 4 d .
N41 N 0.0761(6) 1.1467(5) 0.4333(2) 0.0286(13) Uani 1.0 4 d .
N61 N -0.0331(7) 0.8326(5) 0.4352(3) 0.0348(14) Uani 1.0 4 d .
C2 C 0.4716(9) 1.0735(7) 0.3138(3) 0.0374(17) Uani 1.0 4 d .
C3 C 0.5349(10) 1.1701(7) 0.3077(3) 0.046(2) Uani 1.0 4 d .
C4 C 0.4614(11) 1.2651(8) 0.3099(3) 0.050(3) Uani 1.0 4 d .
C5 C 0.3285(12) 1.2588(7) 0.3196(3) 0.050(3) Uani 1.0 4 d .
C6 C 0.2677(9) 1.1618(6) 0.3255(3) 0.0365(17) Uani 1.0 4 d .
C7 C 0.5335(8) 0.9690(7) 0.3115(3) 0.0347(17) Uani 1.0 4 d .
C8 C 0.4490(9) 0.8815(6) 0.3176(3) 0.0337(18) Uani 1.0 4 d .
C9 C 0.5053(8) 0.7793(7) 0.3142(3) 0.0383(19) Uani 1.0 4 d .
C10 C 0.6389(9) 0.7673(8) 0.3053(3) 0.045(3) Uani 1.0 4 d .
C11 C 0.7226(8) 0.8526(9) 0.3001(3) 0.053(3) Uani 1.0 4 d .
C12 C 0.6719(9) 0.9547(8) 0.3026(3) 0.049(3) Uani 1.0 4 d .
C22 C 0.1435(8) 0.7293(7) 0.2857(4) 0.045(2) Uani 1.0 4 d .
C23 C 0.1016(9) 0.6238(7) 0.2807(5) 0.062(3) Uani 1.0 4 d .
C24 C 0.1077(11) 0.5554(9) 0.3164(5) 0.074(4) Uani 1.0 4 d .
C25 C 0.1606(11) 0.5893(9) 0.3575(5) 0.067(3) Uani 1.0 4 d .
C26 C 0.2005(9) 0.6942(7) 0.3628(4) 0.050(3) Uani 1.0 4 d .
C27 C 0.1579(8) 0.8066(7) 0.2488(3) 0.041(2) Uani 1.0 4 d .
C28 C 0.2223(7) 0.9027(6) 0.2614(3) 0.0357(17) Uani 1.0 4 d .
C29 C 0.2548(9) 0.9730(7) 0.2262(3) 0.0420(18) Uani 1.0 4 d .
C30 C 0.2226(10) 0.9496(9) 0.1803(3) 0.059(3) Uani 1.0 4 d .
C31 C 0.1554(10) 0.8591(10) 0.1693(4) 0.065(3) Uani 1.0 4 d .
C32 C 0.1236(9) 0.7868(9) 0.2029(4) 0.059(3) Uani 1.0 4 d .
C42 C -0.0313(9) 1.2118(6) 0.4377(3) 0.0346(17) Uani 1.0 4 d .
C43 C -0.0101(9) 1.3199(6) 0.4482(3) 0.039(2) Uani 1.0 4 d .
C44 C 0.1167(10) 1.3593(7) 0.4522(3) 0.046(2) Uani 1.0 4 d .
C45 C 0.2242(9) 1.2918(7) 0.4465(3) 0.042(2) Uani 1.0 4 d .
C46 C 0.1989(9) 1.1856(7) 0.4375(3) 0.0390(19) Uani 1.0 4 d .
C47 C -0.1619(7) 1.1588(7) 0.4338(3) 0.0309(16) Uani 1.0 4 d .
C48 C -0.1559(8) 1.0470(6) 0.4328(3) 0.0331(17) Uani 1.0 4 d .
C49 C -0.2778(7) 0.9926(6) 0.4302(3) 0.0371(17) Uani 1.0 4 d .
C50 C -0.3970(8) 1.0476(7) 0.4281(4) 0.046(2) Uani 1.0 4 d .
C51 C -0.4015(9) 1.1578(8) 0.4273(4) 0.049(3) Uani 1.0 4 d .
C52 C -0.2824(8) 1.2121(7) 0.4316(3) 0.0423(19) Uani 1.0 4 d .
C62 C -0.0386(8) 0.7914(6) 0.4785(3) 0.0384(18) Uani 1.0 4 d .
C63 C -0.0848(9) 0.6890(7) 0.4858(4) 0.048(3) Uani 1.0 4 d .
C64 C -0.1339(11) 0.6311(7) 0.4500(4) 0.056(3) Uani 1.0 4 d .
C65 C -0.1320(10) 0.6734(8) 0.4070(4) 0.058(3) Uani 1.0 4 d .
C66 C -0.0821(9) 0.7735(7) 0.3999(3) 0.043(2) Uani 1.0 4 d .
C67 C 0.0012(8) 0.8687(7) 0.5145(3) 0.0363(18) Uani 1.0 4 d .
C68 C 0.0314(7) 0.9727(6) 0.4985(3) 0.0323(16) Uani 1.0 4 d .
C69 C 0.0546(7) 1.0514(7) 0.5310(3) 0.0327(17) Uani 1.0 4 d .
C70 C 0.0491(8) 1.0285(7) 0.5780(3) 0.0415(19) Uani 1.0 4 d .
C71 C 0.0244(9) 0.9263(7) 0.5932(3) 0.0449(19) Uani 1.0 4 d .
C72 C 0.0002(9) 0.8451(7) 0.5618(3) 0.046(2) Uani 1.0 4 d .
H3 H 0.6286 1.1723 0.3020 0.0551 Uiso 1.0 4 calc R
H4 H 0.5034 1.3320 0.3048 0.0600 Uiso 1.0 4 calc R
H5 H 0.2771 1.3222 0.3224 0.0599 Uiso 1.0 4 calc R
H6 H 0.1740 1.1596 0.3313 0.0438 Uiso 1.0 4 calc R
H9 H 0.4503 0.7183 0.3182 0.0459 Uiso 1.0 4 calc R
H10 H 0.6747 0.6975 0.3027 0.0546 Uiso 1.0 4 calc R
H11 H 0.8155 0.8416 0.2949 0.0640 Uiso 1.0 4 calc R
H12 H 0.7290 1.0145 0.2984 0.0585 Uiso 1.0 4 calc R
H23 H 0.0684 0.6000 0.2518 0.0742 Uiso 1.0 4 calc R
H24 H 0.0758 0.4846 0.3131 0.0883 Uiso 1.0 4 calc R
H25 H 0.1698 0.5407 0.3825 0.0801 Uiso 1.0 4 calc R
H26 H 0.2356 0.7174 0.3915 0.0601 Uiso 1.0 4 calc R
H29 H 0.2994 1.0377 0.2334 0.0504 Uiso 1.0 4 calc R
H30 H 0.2482 0.9977 0.1566 0.0709 Uiso 1.0 4 calc R
H31 H 0.1304 0.8459 0.1382 0.0775 Uiso 1.0 4 calc R
H32 H 0.0780 0.7229 0.1950 0.0705 Uiso 1.0 4 calc R
H43 H -0.0848 1.3658 0.4524 0.0463 Uiso 1.0 4 calc R
H44 H 0.1308 1.4325 0.4589 0.0551 Uiso 1.0 4 calc R
H45 H 0.3135 1.3176 0.4487 0.0509 Uiso 1.0 4 calc R
H46 H 0.2727 1.1385 0.4341 0.0468 Uiso 1.0 4 calc R
H49 H -0.2784 0.9170 0.4298 0.0445 Uiso 1.0 4 calc R
H50 H -0.4786 1.0088 0.4273 0.0551 Uiso 1.0 4 calc R
H51 H -0.4841 1.1946 0.4239 0.0583 Uiso 1.0 4 calc R
H52 H -0.2832 1.2877 0.4330 0.0507 Uiso 1.0 4 calc R
H63 H -0.0822 0.6590 0.5159 0.0573 Uiso 1.0 4 calc R
H64 H -0.1692 0.5619 0.4550 0.0675 Uiso 1.0 4 calc R
H65 H -0.1655 0.6333 0.3817 0.0693 Uiso 1.0 4 calc R
H66 H -0.0817 0.8023 0.3696 0.0520 Uiso 1.0 4 calc R
H69 H 0.0745 1.1218 0.5212 0.0393 Uiso 1.0 4 calc R
H70 H 0.0625 1.0839 0.5999 0.0498 Uiso 1.0 4 calc R
H71 H 0.0239 0.9113 0.6253 0.0538 Uiso 1.0 4 calc R
H72 H -0.0168 0.7747 0.5721 0.0553 Uiso 1.0 4 calc R

loop_
_atom_site_aniso_label
_atom_site_aniso_U_11
_atom_site_aniso_U_22
_atom_site_aniso_U_33
_atom_site_aniso_U_12
_atom_site_aniso_U_13
_atom_site_aniso_U_23
Ir1 0.02494(13) 0.02776(14) 0.02644(14) -0.00143(11) -0.00062(12) 0.00349(10)
Ir2 0.02294(13) 0.03102(14) 0.02753(14) -0.00360(11) 0.00062(11) 0.00095(11)
Cl1 0.0243(8) 0.0379(9) 0.0260(8) 0.0002(9) -0.0020(6) -0.0004(7)
Cl2 0.0257(8) 0.0451(10) 0.0253(8) 0.0012(9) -0.0003(7) 0.0072(7)
N1 0.032(3) 0.039(4) 0.024(3) -0.001(3) -0.007(3) 0.002(3)
N21 0.022(3) 0.037(4) 0.054(4) 0.002(3) 0.006(3) 0.003(4)
N41 0.029(3) 0.036(4) 0.020(3) -0.009(3) 0.001(3) 0.002(3)
N61 0.032(4) 0.034(4) 0.038(4) 0.003(3) -0.000(4) 0.001(3)
C2 0.037(4) 0.048(5) 0.027(4) -0.014(5) -0.000(4) 0.000(4)
C3 0.042(5) 0.050(5) 0.046(5) -0.013(5) 0.007(5) 0.001(4)
C4 0.065(6) 0.049(5) 0.037(5) -0.029(5) 0.002(5) -0.001(4)
C5 0.085(8) 0.027(4) 0.038(5) -0.005(5) -0.005(5) -0.007(4)
C6 0.043(5) 0.032(4) 0.035(4) -0.000(4) -0.001(4) 0.001(3)
C7 0.032(4) 0.050(5) 0.022(4) 0.002(4) -0.002(3) -0.004(3)
C8 0.039(5) 0.040(4) 0.022(4) -0.005(4) -0.002(3) -0.005(3)
C9 0.037(5) 0.043(5) 0.035(5) 0.008(4) -0.003(4) -0.003(4)
C10 0.036(5) 0.058(6) 0.042(5) 0.021(5) -0.005(4) -0.002(5)
C11 0.026(5) 0.092(8) 0.041(5) 0.004(5) 0.001(4) -0.002(5)
C12 0.031(5) 0.065(7) 0.051(6) -0.008(4) -0.001(4) 0.004(5)
C22 0.026(4) 0.040(5) 0.070(6) 0.005(4) 0.002(4) -0.014(5)
C23 0.040(5) 0.034(5) 0.111(10) -0.007(4) 0.011(6) -0.025(6)
C24 0.050(6) 0.040(6) 0.131(12) -0.013(5) 0.032(7) -0.014(7)
C25 0.065(7) 0.044(6) 0.092(9) 0.010(6) 0.030(7) 0.023(6)
C26 0.049(5) 0.033(5) 0.069(6) -0.000(4) 0.013(5) 0.024(5)
C27 0.033(5) 0.045(5) 0.045(5) 0.008(4) -0.001(4) -0.013(4)
C28 0.028(4) 0.035(4) 0.044(5) 0.011(3) -0.002(4) -0.006(4)
C29 0.039(4) 0.052(5) 0.036(4) 0.015(5) 0.000(4) -0.001(4)
C30 0.063(6) 0.083(8) 0.031(5) 0.031(6) -0.008(4) -0.001(5)
C31 0.059(6) 0.100(9) 0.035(5) 0.035(6) -0.014(5) -0.018(6)
C32 0.039(5) 0.073(7) 0.064(7) 0.016(5) -0.016(5) -0.040(6)
C42 0.042(4) 0.039(4) 0.024(4) -0.007(4) -0.005(4) 0.008(3)
C43 0.058(6) 0.027(4) 0.030(4) 0.007(4) 0.001(4) -0.003(3)
C44 0.063(6) 0.040(5) 0.035(5) -0.014(5) -0.001(5) -0.001(4)
C45 0.050(6) 0.045(5) 0.032(4) -0.021(4) 0.003(4) -0.003(4)
C46 0.047(5) 0.039(5) 0.031(5) -0.010(4) -0.001(4) 0.000(4)
C47 0.028(4) 0.042(4) 0.022(4) -0.000(3) -0.003(4) 0.003(4)
C48 0.039(4) 0.046(5) 0.014(3) 0.001(4) -0.003(4) 0.004(4)
C49 0.021(4) 0.045(5) 0.046(4) -0.009(3) 0.004(3) -0.006(5)
C50 0.028(4) 0.058(6) 0.051(5) -0.008(4) -0.000(4) -0.011(5)
C51 0.032(5) 0.072(6) 0.042(5) 0.017(5) 0.007(4) 0.011(5)
C52 0.042(5) 0.048(5) 0.036(4) 0.015(4) 0.006(4) 0.000(4)
C62 0.030(4) 0.035(4) 0.050(5) -0.002(4) 0.004(4) -0.003(4)
C63 0.047(5) 0.034(5) 0.063(6) -0.008(4) 0.019(5) 0.004(5)
C64 0.066(7) 0.031(5) 0.072(7) -0.019(5) 0.022(6) -0.007(5)
C65 0.054(6) 0.047(6) 0.072(7) -0.019(5) 0.018(6) -0.022(5)
C66 0.043(5) 0.042(5) 0.045(5) -0.012(4) 0.003(4) -0.010(4)
C67 0.031(5) 0.043(5) 0.035(5) -0.004(4) 0.002(4) 0.005(4)
C68 0.019(3) 0.033(4) 0.045(5) 0.000(4) 0.001(3) 0.013(4)
C69 0.022(4) 0.044(5) 0.032(4) -0.001(3) -0.002(3) 0.002(4)
C70 0.041(5) 0.052(5) 0.032(5) -0.003(4) -0.003(4) -0.002(4)
C71 0.045(5) 0.059(5) 0.031(4) -0.010(5) 0.006(4) 0.014(4)
C72 0.044(5) 0.050(5) 0.044(5) -0.005(4) 0.003(4) 0.022(4)

loop_
_atom_type_symbol
_atom_type_description
_atom_type_scat_dispersion_real
_atom_type_scat_dispersion_imag
_atom_type_scat_source
C C 0.0033 0.0016
;
International Tables for Crystallography
(1992, Vol. C, Tables 4.2.6.8 and 6.1.1.4)
;
H H 0.0000 0.0000
;
International Tables for Crystallography
(1992, Vol. C, Table 6.1.1.4)
;
Cl Cl 0.1484 0.1585
;
International Tables for Crystallography
(1992, Vol. C, Tables 4.2.6.8 and 6.1.1.4)
;
Ir Ir -1.4442 7.9887
;
International Tables for Crystallography
(1992, Vol. C, Tables 4.2.6.8 and 6.1.1.4)
;
N N 0.0061 0.0033
;
International Tables for Crystallography
(1992, Vol. C, Tables 4.2.6.8 and 6.1.1.4)
;

loop_
_geom_angle_atom_site_label_1
_geom_angle_atom_site_label_2
_geom_angle_atom_site_label_3
_geom_angle
_geom_angle_publ_flag
Cl1 Ir1 Cl2 81.79(6) yes
Cl1 Ir1 N1 93.01(18) yes
Cl1 Ir1 N21 91.91(17) yes
Cl1 Ir1 C8 173.5(3) yes
Cl1 Ir1 C28 92.1(2) yes
Cl2 Ir1 N1 91.09(17) yes
Cl2 Ir1 N21 93.4(2) yes
Cl2 Ir1 C8 97.5(2) yes
Cl2 Ir1 C28 171.4(2) yes
N1 Ir1 N21 173.7(3) yes
N1 Ir1 C8 80.5(3) yes
N1 Ir1 C28 95.3(3) yes
N21 Ir1 C8 94.6(3) yes
N21 Ir1 C28 80.6(3) yes
C8 Ir1 C28 89.3(3) yes
Cl1 Ir2 Cl2 81.44(5) yes
Cl1 Ir2 N41 92.86(18) yes
Cl1 Ir2 N61 94.49(19) yes
Cl1 Ir2 C48 91.6(2) yes
Cl1 Ir2 C68 175.0(2) yes
Cl2 Ir2 N41 94.39(17) yes
Cl2 Ir2 N61 90.72(19) yes
Cl2 Ir2 C48 171.6(2) yes
Cl2 Ir2 C68 97.0(2) yes
N41 Ir2 N61 171.6(3) yes
N41 Ir2 C48 81.1(3) yes
N41 Ir2 C68 92.0(3) yes
N61 Ir2 C48 94.6(3) yes
N61 Ir2 C68 80.8(3) yes
C48 Ir2 C68 90.2(3) yes
Ir1 Cl1 Ir2 98.39(6) yes
Ir1 Cl2 Ir2 98.22(6) yes
Ir1 N1 C2 115.4(5) yes
Ir1 N1 C6 126.2(5) yes
C2 N1 C6 118.3(7) yes
Ir1 N21 C22 114.2(6) yes
Ir1 N21 C26 125.8(6) yes
C22 N21 C26 119.8(7) yes
Ir2 N41 C42 114.0(5) yes
Ir2 N41 C46 125.4(5) yes
C42 N41 C46 120.0(7) yes
Ir2 N61 C62 116.4(5) yes
Ir2 N61 C66 124.7(6) yes
C62 N61 C66 118.4(7) yes
N1 C2 C3 120.5(8) yes
N1 C2 C7 113.0(7) yes
C3 C2 C7 126.5(8) yes
C2 C3 C4 120.2(9) yes
C3 C4 C5 118.1(9) yes
C4 C5 C6 120.6(9) yes
N1 C6 C5 122.3(8) yes
C2 C7 C8 116.7(8) yes
C2 C7 C12 122.5(8) yes
C8 C7 C12 120.8(8) yes
Ir1 C8 C7 114.3(6) yes
Ir1 C8 C9 127.7(6) yes
C7 C8 C9 118.0(8) yes
C8 C9 C10 120.4(8) yes
C9 C10 C11 122.0(9) yes
C10 C11 C12 119.9(8) yes
C7 C12 C11 119.0(9) yes
N21 C22 C23 119.2(9) yes
N21 C22 C27 114.4(8) yes
C23 C22 C27 125.9(10) yes
C22 C23 C24 120.7(11) yes
C23 C24 C25 119.3(10) yes
C24 C25 C26 120.0(11) yes
N21 C26 C25 120.8(10) yes
C22 C27 C28 115.2(8) yes
C22 C27 C32 124.0(9) yes
C28 C27 C32 120.5(8) yes
Ir1 C28 C27 114.9(6) yes
Ir1 C28 C29 127.8(6) yes
C27 C28 C29 117.4(8) yes
C28 C29 C30 120.8(8) yes
C29 C30 C31 120.8(9) yes
C30 C31 C32 120.2(10) yes
C27 C32 C31 120.2(10) yes
N41 C42 C43 118.9(8) yes
N41 C42 C47 114.9(7) yes
C43 C42 C47 126.0(8) yes
C42 C43 C44 120.6(8) yes
C43 C44 C45 119.3(8) yes
C44 C45 C46 118.3(9) yes
N41 C46 C45 122.9(8) yes
C42 C47 C48 114.6(7) yes
C42 C47 C52 123.9(8) yes
C48 C47 C52 121.5(7) yes
Ir2 C48 C47 114.7(6) yes
Ir2 C48 C49 128.1(6) yes
C47 C48 C49 116.9(7) yes
C48 C49 C50 120.6(8) yes
C49 C50 C51 122.0(8) yes
C50 C51 C52 117.7(8) yes
C47 C52 C51 121.1(8) yes
N61 C62 C63 120.5(8) yes
N61 C62 C67 113.1(7) yes
C63 C62 C67 126.3(8) yes
C62 C63 C64 120.1(9) yes
C63 C64 C65 119.3(9) yes
C64 C65 C66 120.2(10) yes
N61 C66 C65 121.4(9) yes
C62 C67 C68 115.5(7) yes
C62 C67 C72 123.3(8) yes
C68 C67 C72 121.0(8) yes
Ir2 C68 C67 114.0(6) yes
Ir2 C68 C69 127.9(6) yes
C67 C68 C69 118.0(7) yes
C68 C69 C70 120.8(8) yes
C69 C70 C71 120.7(8) yes
C70 C71 C72 120.4(8) yes
C67 C72 C71 119.0(8) yes
C2 C3 H3 119.881 no
C4 C3 H3 119.886 no
C3 C4 H4 120.965 no
C5 C4 H4 120.975 no
C4 C5 H5 119.691 no
C6 C5 H5 119.693 no
N1 C6 H6 118.841 no
C5 C6 H6 118.850 no
C8 C9 H9 119.826 no
C10 C9 H9 119.822 no
C9 C10 H10 118.999 no
C11 C10 H10 118.996 no
C10 C11 H11 120.043 no
C12 C11 H11 120.037 no
C7 C12 H12 120.519 no
C11 C12 H12 120.518 no
C22 C23 H23 119.628 no
C24 C23 H23 119.626 no
C23 C24 H24 120.373 no
C25 C24 H24 120.370 no
C24 C25 H25 119.993 no
C26 C25 H25 119.986 no
N21 C26 H26 119.585 no
C25 C26 H26 119.592 no
C28 C29 H29 119.604 no
C30 C29 H29 119.574 no
C29 C30 H30 119.613 no
C31 C30 H30 119.601 no
C30 C31 H31 119.923 no
C32 C31 H31 119.925 no
C27 C32 H32 119.882 no
C31 C32 H32 119.869 no
C42 C43 H43 119.717 no
C44 C43 H43 119.726 no
C43 C44 H44 120.366 no
C45 C44 H44 120.358 no
C44 C45 H45 120.853 no
C46 C45 H45 120.858 no
N41 C46 H46 118.572 no
C45 C46 H46 118.560 no
C48 C49 H49 119.696 no
C50 C49 H49 119.692 no
C49 C50 H50 118.991 no
C51 C50 H50 118.989 no
C50 C51 H51 121.128 no
C52 C51 H51 121.126 no
C47 C52 H52 119.440 no
C51 C52 H52 119.434 no
C62 C63 H63 119.963 no
C64 C63 H63 119.967 no
C63 C64 H64 120.375 no
C65 C64 H64 120.340 no
C64 C65 H65 119.907 no
C66 C65 H65 119.886 no
N61 C66 H66 119.318 no
C65 C66 H66 119.326 no
C68 C69 H69 119.609 no
C70 C69 H69 119.629 no
C69 C70 H70 119.669 no
C71 C70 H70 119.663 no
C70 C71 H71 119.789 no
C72 C71 H71 119.803 no
C67 C72 H72 120.495 no
C71 C72 H72 120.462 no

loop_
_geom_bond_atom_site_label_1
_geom_bond_atom_site_label_2
_geom_bond_distance
_geom_bond_publ_flag
Ir1 Cl1 2.5131(17) yes
Ir1 Cl2 2.5235(16) yes
Ir1 N1 2.050(7) yes
Ir1 N21 2.069(7) yes
Ir1 C8 2.003(9) yes
Ir1 C28 1.983(8) yes
Ir2 Cl1 2.5291(16) yes
Ir2 Cl2 2.5249(18) yes
Ir2 N41 2.061(6) yes
Ir2 N61 2.044(6) yes
Ir2 C48 1.985(8) yes
Ir2 C68 2.004(8) yes
N1 C2 1.380(11) yes
N1 C6 1.348(10) yes
N21 C22 1.375(12) yes
N21 C26 1.339(12) yes
N41 C42 1.355(10) yes
N41 C46 1.324(10) yes
N61 C62 1.361(11) yes
N61 C66 1.355(11) yes
C2 C3 1.379(13) yes
C2 C7 1.453(12) yes
C3 C4 1.402(14) yes
C4 C5 1.358(16) yes
C5 C6 1.372(12) yes
C7 C8 1.397(12) yes
C7 C12 1.417(12) yes
C8 C9 1.404(12) yes
C9 C10 1.366(12) yes
C10 C11 1.367(14) yes
C11 C12 1.380(15) yes
C22 C23 1.398(13) yes
C22 C27 1.451(13) yes
C23 C24 1.346(17) yes
C24 C25 1.373(18) yes
C25 C26 1.384(14) yes
C27 C28 1.415(11) yes
C27 C32 1.399(14) yes
C28 C29 1.388(11) yes
C29 C30 1.401(11) yes
C30 C31 1.358(16) yes
C31 C32 1.370(16) yes
C42 C43 1.407(11) yes
C42 C47 1.468(11) yes
C43 C44 1.364(13) yes
C44 C45 1.377(13) yes
C45 C46 1.383(12) yes
C47 C48 1.405(11) yes
C47 C52 1.378(11) yes
C48 C49 1.397(10) yes
C49 C50 1.377(11) yes
C50 C51 1.384(14) yes
C51 C52 1.376(12) yes
C62 C63 1.383(12) yes
C62 C67 1.478(12) yes
C63 C64 1.359(14) yes
C64 C65 1.356(15) yes
C65 C66 1.369(13) yes
C67 C68 1.419(11) yes
C67 C72 1.403(12) yes
C68 C69 1.387(11) yes
C69 C70 1.396(11) yes
C70 C71 1.379(13) yes
C71 C72 1.388(12) yes
C3 H3 0.950 no
C4 H4 0.950 no
C5 H5 0.950 no
C6 H6 0.950 no
C9 H9 0.950 no
C10 H10 0.950 no
C11 H11 0.950 no
C12 H12 0.950 no
C23 H23 0.950 no
C24 H24 0.950 no
C25 H25 0.950 no
C26 H26 0.950 no
C29 H29 0.950 no
C30 H30 0.950 no
C31 H31 0.950 no
C32 H32 0.950 no
C43 H43 0.950 no
C44 H44 0.950 no
C45 H45 0.950 no
C46 H46 0.950 no
C49 H49 0.950 no
C50 H50 0.950 no
C51 H51 0.950 no
C52 H52 0.950 no
C63 H63 0.950 no
C64 H64 0.950 no
C65 H65 0.950 no
C66 H66 0.950 no
C69 H69 0.950 no
C70 H70 0.950 no
C71 H71 0.950 no
C72 H72 0.950 no

loop_
_geom_contact_atom_site_label_1
_geom_contact_atom_site_label_2
_geom_contact_distance
_geom_contact_publ_flag
_geom_contact_site_symmetry_2
Cl1 C6 3.302(8) no .
Cl1 C66 3.342(9) no .
Cl2 C26 3.371(9) no .
Cl2 C46 3.368(9) no .
N1 C4 2.785(12) no .
N1 C29 3.169(10) no .
N21 C9 3.174(10) no .
N21 C24 2.758(13) no .
N21 C66 3.432(11) no .
N41 C44 2.756(11) no .
N41 C69 3.083(10) no .
N61 C26 3.587(12) no .
N61 C49 3.166(10) no .
N61 C64 2.756(11) no .
C2 C5 2.735(13) no .
C2 C29 3.568(11) no .
C3 C6 2.717(13) no .
C3 C12 3.035(13) no .
C6 C46 3.334(11) no .
C7 C10 2.749(13) no .
C7 C28 3.528(11) no .
C8 C11 2.800(12) no .
C8 C29 3.479(11) no .
C9 C12 2.780(13) no .
C9 C26 3.518(13) no .
C9 C28 3.568(11) no .
C22 C25 2.732(15) no .
C23 C26 2.724(16) no .
C23 C32 3.055(16) no .
C25 C65 3.420(15) no .
C25 C66 3.568(14) no .
C26 C65 3.567(14) no .
C26 C66 3.179(13) no .
C27 C30 2.757(13) no .
C28 C31 2.808(13) no .
C29 C32 2.765(14) no .
C42 C45 2.753(13) no .
C42 C68 3.538(11) no .
C42 C69 3.480(11) no .
C43 C46 2.700(12) no .
C43 C52 3.073(12) no .
C46 C69 3.503(11) no .
C47 C50 2.735(11) no .
C47 C68 3.565(11) no .
C48 C51 2.823(12) no .
C48 C69 3.539(10) no .
C49 C52 2.757(12) no .
C49 C66 3.487(12) no .
C62 C65 2.716(13) no .
C63 C66 2.710(13) no .
C63 C72 3.069(13) no .
C67 C70 2.767(12) no .
C68 C71 2.809(11) no .
C69 C72 2.794(12) no .
Cl2 C63 3.552(10) no 2_566
C2 C50 3.581(12) no 1_655
C3 C51 3.529(13) no 1_655
C4 C10 3.490(12) no 3_655
C7 C50 3.592(12) no 1_655
C10 C4 3.490(12) no 3_645
C24 C30 3.555(15) no 3_545
C30 C24 3.555(15) no 3_555
C44 C51 3.507(13) no 2_576
C45 C52 3.537(12) no 2_576
C50 C2 3.581(12) no 1_455
C50 C7 3.592(12) no 1_455
C51 C3 3.529(13) no 1_455
C51 C44 3.507(13) no 2_476
C52 C45 3.537(12) no 2_476
C52 C69 3.556(12) no 2_476
C63 Cl2 3.552(10) no 2_466
C69 C52 3.556(12) no 2_576
Ir1 H6 3.1285 no .
Ir1 H9 3.1937 no .
Ir1 H26 3.1362 no .
Ir1 H29 3.1605 no .
Ir2 H46 3.0961 no .
Ir2 H49 3.1824 no .
Ir2 H66 3.1050 no .
Ir2 H69 3.1794 no .
Cl1 H6 2.6405 no .
Cl1 H66 2.6820 no .
Cl2 H26 2.7494 no .
Cl2 H46 2.7027 no .
N1 H3 3.2500 no .
N1 H5 3.2292 no .
N1 H29 2.6621 no .
N1 H46 3.3925 no .
N21 H9 2.6691 no .
N21 H23 3.2479 no .
N21 H25 3.2202 no .
N21 H66 3.0130 no .
N41 H6 3.1196 no .
N41 H43 3.2337 no .
N41 H45 3.2277 no .
N41 H69 2.5669 no .
N61 H26 3.2996 no .
N61 H49 2.6718 no .
N61 H63 3.2357 no .
N61 H65 3.2269 no .
C2 H4 3.2716 no .
C2 H6 3.2004 no .
C2 H12 2.7107 no .
C2 H29 2.9327 no .
C3 H5 3.2318 no .
C3 H12 2.7655 no .
C3 H29 3.5969 no .
C4 H6 3.2193 no .
C5 H3 3.2265 no .
C6 H4 3.2344 no .
C6 H29 3.1094 no .
C6 H46 3.1658 no .
C7 H3 2.7374 no .
C7 H9 3.2619 no .
C7 H11 3.2730 no .
C7 H29 3.3671 no .
C8 H10 3.2557 no .
C8 H12 3.3023 no .
C8 H29 3.4715 no .
C9 H11 3.2414 no .
C9 H26 3.5882 no .
C10 H12 3.2385 no .
C11 H9 3.2403 no .
C12 H3 2.7667 no .
C12 H10 3.2311 no .
C22 H9 3.2056 no .
C22 H24 3.2460 no .
C22 H26 3.2064 no .
C22 H32 2.7143 no .
C22 H66 3.4358 no .
C23 H25 3.2033 no .
C23 H32 2.7920 no .
C24 H26 3.2422 no .
C24 H65 3.4606 no .
C25 H9 3.5051 no .
C25 H23 3.2053 no .
C25 H65 3.3741 no .
C26 H9 2.8242 no .
C26 H24 3.2482 no .
C26 H66 3.1328 no .
C27 H23 2.7452 no .
C27 H29 3.2599 no .
C27 H31 3.2591 no .
C28 H30 3.2770 no .
C28 H32 3.2994 no .
C29 H31 3.2570 no .
C30 H32 3.2204 no .
C31 H29 3.2487 no .
C32 H23 2.7962 no .
C32 H30 3.2201 no .
C42 H44 3.2675 no .
C42 H46 3.1724 no .
C42 H52 2.6914 no .
C42 H69 2.8713 no .
C43 H45 3.2296 no .
C43 H52 2.7897 no .
C43 H69 3.3738 no .
C44 H46 3.2228 no .
C45 H43 3.2248 no .
C45 H69 3.3882 no .
C46 H6 3.1064 no .
C46 H44 3.2345 no .
C46 H69 2.8414 no .
C47 H43 2.7650 no .
C47 H49 3.2535 no .
C47 H51 3.2588 no .
C47 H69 3.4933 no .
C48 H50 3.2600 no .
C48 H52 3.2784 no .
C48 H69 3.5677 no .
C49 H51 3.2721 no .
C49 H66 3.5542 no .
C50 H52 3.2246 no .
C51 H49 3.2648 no .
C52 H43 2.8248 no .
C52 H50 3.2205 no .
C62 H49 3.1961 no .
C62 H64 3.2368 no .
C62 H66 3.1928 no .
C62 H72 2.7319 no .
C63 H65 3.2033 no .
C63 H72 2.8088 no .
C64 H66 3.2142 no .
C65 H25 3.5149 no .
C65 H49 3.4543 no .
C65 H63 3.2029 no .
C66 H26 3.2565 no .
C66 H49 2.7993 no .
C66 H64 3.2224 no .
C67 H63 2.7616 no .
C67 H69 3.2682 no .
C67 H71 3.2662 no .
C68 H70 3.2711 no .
C68 H72 3.3140 no .
C69 H71 3.2665 no .
C70 H72 3.2594 no .
C71 H69 3.2628 no .
C72 H63 2.8126 no .
C72 H70 3.2557 no .
H3 H4 2.3644 no .
H3 H12 2.2236 no .
H4 H5 2.3181 no .
H5 H6 2.3011 no .
H6 H29 3.4622 no .
H6 H46 3.1515 no .
H9 H10 2.2987 no .
H9 H26 3.0191 no .
H10 H11 2.3032 no .
H11 H12 2.3385 no .
H23 H24 2.2958 no .
H23 H32 2.2610 no .
H24 H25 2.3286 no .
H25 H26 2.3283 no .
H25 H65 3.5423 no .
H26 H66 3.4009 no .
H29 H30 2.3399 no .
H30 H31 2.3021 no .
H31 H32 2.3169 no .
H43 H44 2.3158 no .
H43 H52 2.2804 no .
H44 H45 2.3443 no .
H45 H46 2.3242 no .
H46 H69 3.2140 no .
H49 H50 2.3080 no .
H49 H66 2.9961 no .
H50 H51 2.3367 no .
H51 H52 2.3351 no .
H63 H64 2.3147 no .
H63 H72 2.2803 no .
H64 H65 2.3097 no .
H65 H66 2.3072 no .
H69 H70 2.3361 no .
H70 H71 2.3213 no .
H71 H72 2.3419 no .
Cl1 H11 3.1032 no 1_455
Cl1 H12 3.2247 no 1_455
Cl1 H23 3.2079 no 3_555
Cl1 H32 3.2994 no 3_555
Cl2 H50 2.7645 no 1_655
Cl2 H63 2.7351 no 2_566
Cl2 H72 3.3621 no 2_566
C2 H50 3.4259 no 1_655
C2 H51 3.5635 no 1_655
C3 H51 3.3880 no 1_655
C4 H51 3.4645 no 1_655
C4 H70 3.3854 no 2_576
C6 H32 3.5834 no 3_555
C7 H50 3.3970 no 1_655
C9 H4 3.5159 no 3_645
C9 H71 2.9744 no 2_566
C9 H72 3.3724 no 2_566
C10 H4 3.5884 no 3_645
C10 H29 3.1541 no 3_645
C10 H65 3.3979 no 1_655
C10 H66 3.3823 no 1_655
C10 H71 3.2245 no 2_566
C11 H5 3.5742 no 3_645
C11 H66 2.8757 no 1_655
C12 H23 3.5395 no 3_655
C22 H3 3.4882 no 3_645
C22 H11 3.5732 no 1_455
C23 H12 3.1627 no 3_645
C24 H5 3.3869 no 1_545
C25 H44 3.5515 no 1_545
C26 H71 3.5052 no 2_566
C26 H72 3.4172 no 2_566
C27 H3 3.0923 no 3_645
C28 H4 3.4601 no 3_645
C29 H4 3.1257 no 3_645
C29 H10 3.0240 no 3_655
C29 H24 3.4934 no 3_555
C30 H4 3.1380 no 3_645
C30 H10 3.3137 no 3_655
C30 H24 3.0158 no 3_555
C30 H65 2.9799 no 3_555
C30 H70 3.1959 no 4_574
C30 H71 3.4631 no 4_574
C31 H3 3.2929 no 3_645
C31 H4 3.5036 no 3_645
C31 H24 2.8401 no 3_555
C31 H52 3.3531 no 3_545
C31 H70 3.5340 no 4_574
C32 H3 2.8642 no 3_645
C32 H6 3.5153 no 3_545
C32 H24 3.2165 no 3_555
C42 H31 2.9441 no 3_555
C43 H31 2.7970 no 3_555
C43 H64 3.4347 no 1_565
C44 H25 3.0933 no 1_565
C45 H51 3.2241 no 1_655
C46 H51 3.1901 no 1_655
C47 H31 3.1590 no 3_555
C47 H45 3.4304 no 2_476
C49 H44 3.4742 no 2_476
C50 H44 3.2981 no 2_476
C50 H46 3.4922 no 1_455
C50 H63 3.5767 no 2_466
C51 H44 3.5054 no 2_476
C51 H45 3.5358 no 1_455
C51 H46 3.2652 no 1_455
C51 H69 3.1559 no 2_476
C51 H70 3.3588 no 2_476
C52 H31 3.0363 no 3_555
C52 H69 2.8764 no 2_476
C52 H70 3.1300 no 2_476
C64 H43 3.3694 no 1_545
C65 H30 3.0997 no 3_545
C66 H11 3.3250 no 1_455
C67 H64 3.5161 no 2_566
C68 H64 3.3065 no 2_566
C69 H45 2.9728 no 2_476
C69 H51 3.4696 no 2_576
C69 H52 2.7913 no 2_576
C69 H64 3.1281 no 2_566
C70 H30 3.0642 no 4_575
C70 H45 3.1411 no 2_476
C70 H51 3.4942 no 2_576
C70 H52 2.8698 no 2_576
C70 H64 3.1795 no 2_566
C71 H9 3.2344 no 2_466
C71 H26 3.4286 no 2_466
C71 H30 3.0735 no 4_575
C71 H64 3.3650 no 2_566
C71 H65 3.2664 no 2_566
C72 H26 3.0700 no 2_466
C72 H64 3.5332 no 2_566
H3 C22 3.4882 no 3_655
H3 C27 3.0923 no 3_655
H3 C31 3.2929 no 3_655
H3 C32 2.8642 no 3_655
H3 H23 3.5216 no 3_655
H3 H32 2.9970 no 3_655
H4 C9 3.5159 no 3_655
H4 C10 3.5884 no 3_655
H4 C28 3.4601 no 3_655
H4 C29 3.1257 no 3_655
H4 C30 3.1380 no 3_655
H4 C31 3.5036 no 3_655
H4 H29 3.4315 no 3_655
H4 H30 3.4261 no 3_655
H4 H70 3.0191 no 2_576
H5 C11 3.5742 no 3_655
H5 C24 3.3869 no 1_565
H5 H11 3.5321 no 3_655
H5 H24 2.8756 no 1_565
H5 H25 3.4231 no 1_565
H6 C32 3.5153 no 3_555
H6 H23 3.4970 no 3_555
H6 H32 2.7461 no 3_555
H9 C71 3.2344 no 2_566
H9 H71 2.4253 no 2_566
H9 H72 3.2003 no 2_566
H10 C29 3.0240 no 3_645
H10 C30 3.3137 no 3_645
H10 H29 2.2766 no 3_645
H10 H30 2.8782 no 3_645
H10 H65 2.9057 no 1_655
H10 H66 3.3774 no 1_655
H10 H71 2.9148 no 2_566
H11 Cl1 3.1032 no 1_655
H11 C22 3.5732 no 1_655
H11 C66 3.3250 no 1_655
H11 H5 3.5321 no 3_645
H11 H66 2.4484 no 1_655
H12 Cl1 3.2247 no 1_655
H12 C23 3.1627 no 3_655
H12 H23 2.7121 no 3_655
H12 H32 3.2560 no 3_655
H23 Cl1 3.2079 no 3_545
H23 C12 3.5395 no 3_645
H23 H3 3.5216 no 3_645
H23 H6 3.4970 no 3_545
H23 H12 2.7121 no 3_645
H24 C29 3.4934 no 3_545
H24 C30 3.0158 no 3_545
H24 C31 2.8401 no 3_545
H24 C32 3.2165 no 3_545
H24 H5 2.8756 no 1_545
H24 H30 3.3536 no 3_545
H24 H31 3.0433 no 3_545
H25 C44 3.0933 no 1_545
H25 H5 3.4231 no 1_545
H25 H44 2.6303 no 1_545
H25 H71 3.5913 no 2_566
H26 C71 3.4286 no 2_566
H26 C72 3.0700 no 2_566
H26 H63 3.5965 no 2_566
H26 H71 3.3353 no 2_566
H26 H72 2.6887 no 2_566
H29 C10 3.1541 no 3_655
H29 H4 3.4315 no 3_645
H29 H10 2.2766 no 3_655
H30 C65 3.0997 no 3_555
H30 C70 3.0642 no 4_574
H30 C71 3.0735 no 4_574
H30 H4 3.4261 no 3_645
H30 H10 2.8782 no 3_655
H30 H24 3.3536 no 3_555
H30 H64 3.4278 no 3_555
H30 H65 2.1940 no 3_555
H30 H70 2.7061 no 4_574
H30 H71 2.7025 no 4_574
H31 C42 2.9441 no 3_545
H31 C43 2.7970 no 3_545
H31 C47 3.1590 no 3_545
H31 C52 3.0363 no 3_545
H31 H24 3.0433 no 3_555
H31 H43 2.6790 no 3_545
H31 H52 2.6706 no 3_545
H31 H70 3.3768 no 4_574
H32 Cl1 3.2994 no 3_545
H32 C6 3.5834 no 3_545
H32 H3 2.9970 no 3_645
H32 H6 2.7461 no 3_545
H32 H12 3.2560 no 3_645
H43 C64 3.3694 no 1_565
H43 H31 2.6790 no 3_555
H43 H46 3.5856 no 2_476
H43 H64 2.6039 no 1_565
H43 H69 3.4893 no 2_476
H44 C25 3.5515 no 1_565
H44 C49 3.4742 no 2_576
H44 C50 3.2981 no 2_576
H44 C51 3.5054 no 2_576
H44 H25 2.6303 no 1_565
H44 H50 3.5553 no 2_576
H44 H64 3.4076 no 1_565
H45 C47 3.4304 no 2_576
H45 C51 3.5358 no 1_655
H45 C69 2.9728 no 2_576
H45 C70 3.1411 no 2_576
H45 H51 2.6431 no 1_655
H45 H69 2.8498 no 2_576
H45 H70 3.1133 no 2_576
H46 C50 3.4922 no 1_655
H46 C51 3.2652 no 1_655
H46 H43 3.5856 no 2_576
H46 H50 2.9750 no 1_655
H46 H51 2.5441 no 1_655
H49 H63 3.5482 no 2_466
H49 H72 3.3846 no 2_466
H50 Cl2 2.7645 no 1_455
H50 C2 3.4259 no 1_455
H50 C7 3.3970 no 1_455
H50 H44 3.5553 no 2_476
H50 H46 2.9750 no 1_455
H50 H63 2.8693 no 2_466
H50 H72 3.5801 no 2_466
H51 C2 3.5635 no 1_455
H51 C3 3.3880 no 1_455
H51 C4 3.4645 no 1_455
H51 C45 3.2241 no 1_455
H51 C46 3.1901 no 1_455
H51 C69 3.4696 no 2_476
H51 C70 3.4942 no 2_476
H51 H45 2.6431 no 1_455
H51 H46 2.5441 no 1_455
H51 H69 2.8639 no 2_476
H51 H70 2.9040 no 2_476
H52 C31 3.3531 no 3_555
H52 C69 2.7913 no 2_476
H52 C70 2.8698 no 2_476
H52 H31 2.6706 no 3_555
H52 H69 2.2526 no 2_476
H52 H70 2.4262 no 2_476
H63 Cl2 2.7351 no 2_466
H63 C50 3.5767 no 2_566
H63 H26 3.5965 no 2_466
H63 H49 3.5482 no 2_566
H63 H50 2.8693 no 2_566
H64 C43 3.4347 no 1_545
H64 C67 3.5161 no 2_466
H64 C68 3.3065 no 2_466
H64 C69 3.1281 no 2_466
H64 C70 3.1795 no 2_466
H64 C71 3.3650 no 2_466
H64 C72 3.5332 no 2_466
H64 H30 3.4278 no 3_545
H64 H43 2.6039 no 1_545
H64 H44 3.4076 no 1_545
H64 H69 3.5131 no 2_466
H65 C10 3.3979 no 1_455
H65 C30 2.9799 no 3_545
H65 C71 3.2664 no 2_466
H65 H10 2.9057 no 1_455
H65 H30 2.1940 no 3_545
H65 H71 3.1558 no 2_466
H66 C10 3.3823 no 1_455
H66 C11 2.8757 no 1_455
H66 H10 3.3774 no 1_455
H66 H11 2.4484 no 1_455
H69 C51 3.1559 no 2_576
H69 C52 2.8764 no 2_576
H69 H43 3.4893 no 2_576
H69 H45 2.8498 no 2_476
H69 H51 2.8639 no 2_576
H69 H52 2.2526 no 2_576
H69 H64 3.5131 no 2_566
H70 C4 3.3854 no 2_476
H70 C30 3.1959 no 4_575
H70 C31 3.5340 no 4_575
H70 C51 3.3588 no 2_576
H70 C52 3.1300 no 2_576
H70 H4 3.0191 no 2_476
H70 H30 2.7061 no 4_575
H70 H31 3.3768 no 4_575
H70 H45 3.1133 no 2_476
H70 H51 2.9040 no 2_576
H70 H52 2.4262 no 2_576
H71 C9 2.9744 no 2_466
H71 C10 3.2245 no 2_466
H71 C26 3.5052 no 2_466
H71 C30 3.4631 no 4_575
H71 H9 2.4253 no 2_466
H71 H10 2.9148 no 2_466
H71 H25 3.5913 no 2_466
H71 H26 3.3353 no 2_466
H71 H30 2.7025 no 4_575
H71 H65 3.1558 no 2_566
H72 Cl2 3.3621 no 2_466
H72 C9 3.3724 no 2_466
H72 C26 3.4172 no 2_466
H72 H9 3.2003 no 2_466
H72 H26 2.6887 no 2_466
H72 H49 3.3846 no 2_566
H72 H50 3.5801 no 2_566

loop_
_geom_torsion_atom_site_label_1
_geom_torsion_atom_site_label_2
_geom_torsion_atom_site_label_3
_geom_torsion_atom_site_label_4
_geom_torsion
_geom_torsion_publ_flag
Cl1 Ir1 Cl2 Ir2 3.03(6) no
Cl2 Ir1 Cl1 Ir2 -3.03(6) no
Cl1 Ir1 N1 C2 -178.6(4) no
Cl1 Ir1 N1 C6 -2.6(5) no
N1 Ir1 Cl1 Ir2 -93.70(17) no
Cl1 Ir1 N21 C22 85.2(4) no
Cl1 Ir1 N21 C26 -100.7(5) no
N21 Ir1 Cl1 Ir2 90.2(2) no
Cl1 Ir1 C28 C27 -83.8(5) no
Cl1 Ir1 C28 C29 96.9(6) no
C28 Ir1 Cl1 Ir2 170.9(3) no
Cl2 Ir1 N1 C2 99.6(4) no
Cl2 Ir1 N1 C6 -84.5(5) no
N1 Ir1 Cl2 Ir2 95.92(18) no
Cl2 Ir1 N21 C22 167.1(4) no
Cl2 Ir1 N21 C26 -18.8(5) no
N21 Ir1 Cl2 Ir2 -88.40(18) no
Cl2 Ir1 C8 C7 -91.1(4) no
Cl2 Ir1 C8 C9 91.0(6) no
C8 Ir1 Cl2 Ir2 176.5(3) no
N1 Ir1 C8 C7 -1.2(4) no
N1 Ir1 C8 C9 -179.1(6) no
C8 Ir1 N1 C2 2.2(4) no
C8 Ir1 N1 C6 178.1(5) no
N1 Ir1 C28 C27 -177.0(5) no
N1 Ir1 C28 C29 3.6(6) no
C28 Ir1 N1 C2 -86.2(4) no
C28 Ir1 N1 C6 89.7(5) no
N21 Ir1 C8 C7 174.8(5) no
N21 Ir1 C8 C9 -3.1(6) no
C8 Ir1 N21 C22 -95.1(4) no
C8 Ir1 N21 C26 78.9(5) no
N21 Ir1 C28 C27 7.8(5) no
N21 Ir1 C28 C29 -171.6(6) no
C28 Ir1 N21 C22 -6.6(4) no
C28 Ir1 N21 C26 167.5(6) no
C8 Ir1 C28 C27 102.6(5) no
C8 Ir1 C28 C29 -76.8(6) no
C28 Ir1 C8 C7 94.3(5) no
C28 Ir1 C8 C9 -83.6(6) no
Cl1 Ir2 Cl2 Ir1 -3.02(6) no
Cl2 Ir2 Cl1 Ir1 3.03(6) no
Cl1 Ir2 N41 C42 93.6(4) no
Cl1 Ir2 N41 C46 -95.3(5) no
N41 Ir2 Cl1 Ir1 97.04(17) no
Cl1 Ir2 N61 C62 176.2(4) no
Cl1 Ir2 N61 C66 -11.6(5) no
N61 Ir2 Cl1 Ir1 -87.03(19) no
Cl1 Ir2 C48 C47 -90.1(4) no
Cl1 Ir2 C48 C49 83.8(6) no
C48 Ir2 Cl1 Ir1 178.3(3) no
Cl2 Ir2 N41 C42 175.3(4) no
Cl2 Ir2 N41 C46 -13.7(5) no
N41 Ir2 Cl2 Ir1 -95.26(18) no
Cl2 Ir2 N61 C62 94.7(4) no
Cl2 Ir2 N61 C66 -93.1(5) no
N61 Ir2 Cl2 Ir1 91.41(19) no
Cl2 Ir2 C68 C67 -85.7(4) no
Cl2 Ir2 C68 C69 96.7(6) no
C68 Ir2 Cl2 Ir1 172.2(2) no
N41 Ir2 C48 C47 2.6(5) no
N41 Ir2 C48 C49 176.4(6) no
C48 Ir2 N41 C42 2.4(4) no
C48 Ir2 N41 C46 173.4(6) no
N41 Ir2 C68 C67 179.6(5) no
N41 Ir2 C68 C69 2.0(6) no
C68 Ir2 N41 C42 -87.5(4) no
C68 Ir2 N41 C46 83.5(5) no
N61 Ir2 C48 C47 175.3(5) no
N61 Ir2 C48 C49 -10.8(6) no
C48 Ir2 N61 C62 -91.8(5) no
C48 Ir2 N61 C66 80.4(5) no
N61 Ir2 C68 C67 3.9(4) no
N61 Ir2 C68 C69 -173.7(6) no
C68 Ir2 N61 C62 -2.3(4) no
C68 Ir2 N61 C66 169.9(6) no
C48 Ir2 C68 C67 98.5(5) no
C48 Ir2 C68 C69 -79.1(6) no
C68 Ir2 C48 C47 94.5(5) no
C68 Ir2 C48 C49 -91.6(6) no
Ir1 N1 C2 C3 177.4(4) no
Ir1 N1 C2 C7 -2.7(7) no
Ir1 N1 C6 C5 -177.0(4) no
C2 N1 C6 C5 -1.2(10) no
C6 N1 C2 C3 1.1(10) no
C6 N1 C2 C7 -179.0(6) no
Ir1 N21 C22 C23 177.2(5) no
Ir1 N21 C22 C27 4.1(8) no
Ir1 N21 C26 C25 -175.7(5) no
C22 N21 C26 C25 -2.0(12) no
C26 N21 C22 C23 2.8(11) no
C26 N21 C22 C27 -170.3(7) no
Ir2 N41 C42 C43 169.6(4) no
Ir2 N41 C42 C47 -6.8(7) no
Ir2 N41 C46 C45 -170.3(5) no
C42 N41 C46 C45 0.2(11) no
C46 N41 C42 C43 -1.9(10) no
C46 N41 C42 C47 -178.3(6) no
Ir2 N61 C62 C63 176.9(5) no
Ir2 N61 C62 C67 0.3(8) no
Ir2 N61 C66 C65 -174.2(5) no
C62 N61 C66 C65 -2.1(11) no
C66 N61 C62 C63 4.2(11) no
C66 N61 C62 C67 -172.4(6) no
N1 C2 C3 C4 -1.6(12) no
N1 C2 C7 C8 1.7(9) no
N1 C2 C7 C12 -179.5(6) no
C3 C2 C7 C8 -178.3(7) no
C3 C2 C7 C12 0.4(11) no
C7 C2 C3 C4 178.5(7) no
C2 C3 C4 C5 2.1(12) no
C3 C4 C5 C6 -2.2(12) no
C4 C5 C6 N1 1.8(12) no
C2 C7 C8 Ir1 0.1(8) no
C2 C7 C8 C9 178.2(6) no
C2 C7 C12 C11 -178.9(7) no
C8 C7 C12 C11 -0.2(11) no
C12 C7 C8 Ir1 -178.7(6) no
C12 C7 C8 C9 -0.5(10) no
Ir1 C8 C9 C10 178.0(5) no
C7 C8 C9 C10 0.1(10) no
C8 C9 C10 C11 1.1(12) no
C9 C10 C11 C12 -1.8(13) no
C10 C11 C12 C7 1.4(13) no
N21 C22 C23 C24 -0.5(13) no
N21 C22 C27 C28 2.3(10) no
N21 C22 C27 C32 176.5(7) no
C23 C22 C27 C28 -170.2(8) no
C23 C22 C27 C32 4.0(13) no
C27 C22 C23 C24 171.7(8) no
C22 C23 C24 C25 -2.5(15) no
C23 C24 C25 C26 3.3(16) no
C24 C25 C26 N21 -1.1(15) no
C22 C27 C28 Ir1 -8.0(9) no
C22 C27 C28 C29 171.5(6) no
C22 C27 C32 C31 -172.0(7) no
C28 C27 C32 C31 1.9(13) no
C32 C27 C28 Ir1 177.6(7) no
C32 C27 C28 C29 -2.9(11) no
Ir1 C28 C29 C30 -179.6(5) no
C27 C28 C29 C30 1.1(11) no
C28 C29 C30 C31 1.9(14) no
C29 C30 C31 C32 -3.1(15) no
C30 C31 C32 C27 1.2(15) no
N41 C42 C43 C44 2.2(10) no
N41 C42 C47 C48 9.0(9) no
N41 C42 C47 C52 -171.7(6) no
C43 C42 C47 C48 -167.1(7) no
C43 C42 C47 C52 12.2(12) no
C47 C42 C43 C44 178.1(7) no
C42 C43 C44 C45 -0.7(12) no
C43 C44 C45 C46 -0.9(11) no
C44 C45 C46 N41 1.2(12) no
C42 C47 C48 Ir2 -6.9(9) no
C42 C47 C48 C49 178.5(6) no
C42 C47 C52 C51 179.2(7) no
C48 C47 C52 C51 -1.6(12) no
C52 C47 C48 Ir2 173.8(7) no
C52 C47 C48 C49 -0.8(11) no
Ir2 C48 C49 C50 -173.1(5) no
C47 C48 C49 C50 0.6(11) no
C48 C49 C50 C51 1.9(13) no
C49 C50 C51 C52 -4.1(13) no
C50 C51 C52 C47 3.9(13) no
N61 C62 C63 C64 -4.5(12) no
N61 C62 C67 C68 3.0(10) no
N61 C62 C67 C72 178.4(6) no
C63 C62 C67 C68 -173.4(8) no
C63 C62 C67 C72 2.0(13) no
C67 C62 C63 C64 171.6(7) no
C62 C63 C64 C65 2.6(14) no
C63 C64 C65 C66 -0.5(15) no
C64 C65 C66 N61 0.3(14) no
C62 C67 C68 Ir2 -4.9(9) no
C62 C67 C68 C69 172.9(6) no
C62 C67 C72 C71 -172.7(7) no
C68 C67 C72 C71 2.4(11) no
C72 C67 C68 Ir2 179.6(6) no
C72 C67 C68 C69 -2.6(11) no
Ir2 C68 C69 C70 177.9(4) no
C67 C68 C69 C70 0.4(10) no
C68 C69 C70 C71 1.9(11) no
C69 C70 C71 C72 -2.1(12) no
C70 C71 C72 C67 -0.1(12) no
